data_7057979
loop_
_publ_author_name
'Cen, Peipei'
'Yuan, Weize'
'Luo, Shuchang'
'Liu, Xiangyu'
'Xie, Gang'
'Chen, Sanping'

_publ_section_title
;
 Solvent coligands fine-tuned the structures and magnetic properties of
 triple-bridged 1D azido-copper(ii) coordination polymers
;
_journal_issue 2
_journal_name_full 'New Journal of Chemistry'
_journal_page_first 601
_journal_paper_doi 10.1039/C8NJ04731F
_journal_volume 43
_journal_year 2019
_chemical_formula_sum 'C11 H12 Cu F3 N3 O3'
_chemical_formula_weight 354.78
_space_group_crystal_system triclinic
_space_group_IT_number 2
_space_group_name_Hall '-P 1'
_space_group_name_H-M_alt 'P -1'
_symmetry_space_group_name_Hall '-P 1'
_symmetry_space_group_name_H-M 'P -1'
_atom_sites_solution_hydrogens geom
_audit_creation_method SHELXL-2018/1
_audit_update_record
;
2018-06-18 deposited with the CCDC.
2018-11-20 downloaded from the CCDC.
;
_cell_angle_alpha 100.724(6)
_cell_angle_beta 94.544(6)
_cell_angle_gamma 91.601(7)
_cell_formula_units_Z 2
_cell_length_a 6.409(2)
_cell_length_b 7.792(3)
_cell_length_c 14.448(5)
_cell_measurement_reflns_used 329
_cell_measurement_temperature 296(2)
_cell_measurement_theta_max 17.46
_cell_measurement_theta_min 2.88
_cell_volume 706.0(4)
_computing_cell_refinement 'Bruker SAINT'
_computing_data_collection 'Bruker APEX2'
_computing_data_reduction 'Bruker SAINT'
_computing_molecular_graphics 'Bruker SHELXTL'
_computing_publication_material 'Bruker SHELXTL'
_computing_structure_refinement 'SHELXL-2018/1 (Sheldrick, 2018)'
_computing_structure_solution 'SHELXS-97 (Sheldrick, 2008)'
_diffrn_ambient_temperature 296(2)
_diffrn_measured_fraction_theta_full 0.992
_diffrn_measured_fraction_theta_max 0.992
_diffrn_measurement_device_type 'Bruker APEX-II CCD'
_diffrn_measurement_method '\f and \w scans'
_diffrn_radiation_type MoK\a
_diffrn_radiation_wavelength 0.71073
_diffrn_reflns_av_R_equivalents 0.0501
_diffrn_reflns_av_unetI/netI 0.1174
_diffrn_reflns_Laue_measured_fraction_full 0.992
_diffrn_reflns_Laue_measured_fraction_max 0.992
_diffrn_reflns_limit_h_max 7
_diffrn_reflns_limit_h_min -7
_diffrn_reflns_limit_k_max 6
_diffrn_reflns_limit_k_min -9
_diffrn_reflns_limit_l_max 17
_diffrn_reflns_limit_l_min -17
_diffrn_reflns_number 3579
_diffrn_reflns_point_group_measured_fraction_full 0.992
_diffrn_reflns_point_group_measured_fraction_max 0.992
_diffrn_reflns_theta_full 25.000
_diffrn_reflns_theta_max 25.000
_diffrn_reflns_theta_min 2.663
_exptl_absorpt_coefficient_mu 1.593
_exptl_absorpt_correction_type multi-scan
_exptl_absorpt_process_details sadabs
_exptl_crystal_colour green
_exptl_crystal_density_diffrn 1.669
_exptl_crystal_description bulk
_exptl_crystal_F_000 358
_exptl_crystal_size_max 0.300
_exptl_crystal_size_mid 0.220
_exptl_crystal_size_min 0.140
_exptl_transmission_factor_max 0.7454
_exptl_transmission_factor_min 0.6319
_refine_diff_density_max 0.572
_refine_diff_density_min -0.496
_refine_diff_density_rms 0.114
_refine_ls_extinction_method none
_refine_ls_goodness_of_fit_ref 1.022
_refine_ls_hydrogen_treatment constr
_refine_ls_matrix_type full
_refine_ls_number_parameters 194
_refine_ls_number_reflns 2472
_refine_ls_number_restraints 6
_refine_ls_restrained_S_all 1.033
_refine_ls_R_factor_all 0.1111
_refine_ls_R_factor_gt 0.0698
_refine_ls_shift/su_max 0.000
_refine_ls_shift/su_mean 0.000
_refine_ls_structure_factor_coef Fsqd
_refine_ls_weighting_details 'w=1/[\s^2^(Fo^2^)+(0.0496P)^2^+1.0930P] where P=(Fo^2^+2Fc^2^)/3'
_refine_ls_weighting_scheme calc
_refine_ls_wR_factor_gt 0.1353
_refine_ls_wR_factor_ref 0.1621
_reflns_Friedel_coverage 0.000
_reflns_number_gt 1599
_reflns_number_total 2472
_reflns_threshold_expression 'I > 2\s(I)'
_cod_data_source_file c8nj04731f2.cif
_cod_data_source_block xb6945_0m
_cod_depositor_comments 'Adding full bibliography for 7057977--7057979.cif.'
_cod_original_cell_volume 706.1(4)
_cod_database_code 7057979
_shelx_shelxl_version_number 2018/1
_shelx_space_group_comment
; 
The symmetry employed for this shelxl refinement is uniquely defined 
by the following loop, which should always be used as a source of 
symmetry information in preference to the above space-group names. 
They are only intended as comments. 
;
_shelx_estimated_absorpt_t_min 0.646
_shelx_estimated_absorpt_t_max 0.808

loop_
_space_group_symop_operation_xyz
'x, y, z'
'-x, -y, -z'

loop_
_atom_site_label
_atom_site_type_symbol
_atom_site_fract_x
_atom_site_fract_y
_atom_site_fract_z
_atom_site_U_iso_or_equiv
_atom_site_adp_type
_atom_site_occupancy
_atom_site_site_symmetry_order
_atom_site_calc_flag
_atom_site_refinement_flags_posn
_atom_site_refinement_flags_adp
_atom_site_refinement_flags_occupancy
Cu1 Cu 0.500000 0.000000 0.500000 0.0280(4) Uani 1 2 d S . P
Cu2 Cu 0.000000 0.000000 0.500000 0.0281(4) Uani 1 2 d S . P
F1 F 0.2808(11) 0.1567(9) -0.0848(4) 0.101(2) Uani 1 1 d . U .
F2 F 0.2473(13) 0.4195(9) -0.0257(4) 0.113(3) Uani 1 1 d . . .
F3 F -0.0169(12) 0.2528(11) -0.0676(4) 0.110(3) Uani 1 1 d . . .
O1 O 0.4071(7) 0.0901(6) 0.3870(3) 0.0344(13) Uani 1 1 d . . .
O2 O 0.0565(8) 0.0894(7) 0.3863(3) 0.0370(13) Uani 1 1 d . . .
O3 O 0.2672(8) 0.2283(6) 0.5877(4) 0.0396(13) Uani 1 1 d . . .
H3 H 0.265118 0.313080 0.561497 0.048 Uiso 1 1 calc R U .
N1 N 0.2430(9) -0.1524(8) 0.4842(4) 0.0290(14) Uani 1 1 d . . .
N2 N 0.2421(9) -0.2959(10) 0.5043(5) 0.0439(18) Uani 1 1 d . . .
N3 N 0.2457(13) -0.4331(11) 0.5219(8) 0.089(3) Uani 1 1 d . . .
C1 C 0.2326(14) 0.2834(13) 0.6854(6) 0.061(3) Uani 1 1 d . . .
H1A H 0.235314 0.182470 0.715786 0.073 Uiso 1 1 calc R U .
H1AB H 0.094354 0.330387 0.689534 0.073 Uiso 1 1 calc R U .
C2 C 0.3917(16) 0.4189(12) 0.7376(6) 0.064(3) Uani 1 1 d . . .
H2A H 0.344932 0.465063 0.799214 0.076 Uiso 1 1 calc R U .
H2AB H 0.398482 0.514563 0.703375 0.076 Uiso 1 1 calc R U .
C3 C 0.6078(16) 0.3534(14) 0.7511(7) 0.076(3) Uani 1 1 d . . .
H3A H 0.702842 0.449316 0.779857 0.115 Uiso 1 1 calc R U .
H3B H 0.652554 0.300826 0.690806 0.115 Uiso 1 1 calc R U .
H3C H 0.606288 0.268066 0.791172 0.115 Uiso 1 1 calc R U .
C4 C 0.2271(11) 0.1059(9) 0.3504(5) 0.0286(17) Uani 1 1 d . . .
C5 C 0.2127(11) 0.1477(9) 0.2521(5) 0.0294(17) Uani 1 1 d . . .
C6 C 0.3839(12) 0.1290(10) 0.1993(5) 0.038(2) Uani 1 1 d . . .
H6 H 0.509723 0.094249 0.225184 0.046 Uiso 1 1 calc R U .
C7 C 0.3693(13) 0.1615(11) 0.1089(5) 0.046(2) Uani 1 1 d . . .
H7 H 0.483627 0.144093 0.072894 0.055 Uiso 1 1 calc R U .
C8 C 0.1867(14) 0.2197(10) 0.0711(5) 0.039(2) Uani 1 1 d . . .
C9 C 0.0148(13) 0.2417(11) 0.1233(6) 0.047(2) Uani 1 1 d . . .
H9 H -0.108917 0.280229 0.097579 0.057 Uiso 1 1 calc R U .
C10 C 0.0267(13) 0.2063(11) 0.2140(6) 0.044(2) Uani 1 1 d . . .
H10 H -0.088741 0.221403 0.249354 0.053 Uiso 1 1 calc R U .
C17 C 0.1767(18) 0.2610(14) -0.0258(7) 0.065(3) Uani 1 1 d . . .

loop_
_atom_site_aniso_label
_atom_site_aniso_U_11
_atom_site_aniso_U_22
_atom_site_aniso_U_33
_atom_site_aniso_U_23
_atom_site_aniso_U_13
_atom_site_aniso_U_12
Cu1 0.0199(7) 0.0359(8) 0.0311(8) 0.0144(6) 0.0009(6) 0.0003(6)
Cu2 0.0216(7) 0.0358(8) 0.0319(8) 0.0163(6) 0.0069(6) 0.0060(6)
F1 0.148(6) 0.119(5) 0.049(3) 0.030(3) 0.036(4) 0.060(5)
F2 0.197(8) 0.085(5) 0.066(4) 0.038(4) 0.022(5) -0.016(5)
F3 0.105(6) 0.189(8) 0.048(4) 0.054(4) -0.009(4) 0.029(5)
O1 0.023(3) 0.045(3) 0.039(3) 0.022(3) -0.004(2) -0.005(2)
O2 0.025(3) 0.050(3) 0.039(3) 0.016(3) 0.005(2) 0.010(2)
O3 0.045(3) 0.034(3) 0.039(3) 0.003(3) 0.001(3) 0.002(3)
N1 0.029(4) 0.034(4) 0.030(3) 0.019(3) 0.005(3) 0.003(3)
N2 0.020(4) 0.047(5) 0.070(5) 0.025(4) 0.003(3) -0.002(3)
N3 0.061(6) 0.045(5) 0.174(10) 0.060(6) 0.005(6) 0.000(4)
C1 0.056(6) 0.077(7) 0.046(6) 0.000(5) 0.013(5) -0.005(5)
C2 0.077(7) 0.065(6) 0.039(5) -0.014(5) 0.004(5) -0.003(6)
C3 0.074(8) 0.079(8) 0.071(7) 0.005(6) -0.003(6) 0.001(6)
C4 0.024(4) 0.031(4) 0.038(4) 0.022(3) 0.008(4) 0.005(3)
C5 0.024(4) 0.033(4) 0.033(4) 0.012(3) 0.000(3) 0.000(3)
C6 0.026(4) 0.053(5) 0.040(5) 0.018(4) 0.003(4) 0.003(4)
C7 0.051(6) 0.066(6) 0.027(4) 0.021(4) 0.012(4) 0.010(5)
C8 0.061(6) 0.039(5) 0.021(4) 0.017(4) -0.001(4) 0.011(4)
C9 0.040(5) 0.065(6) 0.041(5) 0.025(4) -0.008(4) 0.002(4)
C10 0.036(5) 0.059(6) 0.044(5) 0.020(4) 0.008(4) 0.007(4)
C17 0.075(8) 0.066(7) 0.057(7) 0.015(6) 0.017(6) 0.014(6)

loop_
_atom_type_symbol
_atom_type_description
_atom_type_scat_dispersion_real
_atom_type_scat_dispersion_imag
_atom_type_scat_source
C C 0.0033 0.0016 'International Tables Vol C Tables 4.2.6.8 and 6.1.1.4'
H H 0.0000 0.0000 'International Tables Vol C Tables 4.2.6.8 and 6.1.1.4'
N N 0.0061 0.0033 'International Tables Vol C Tables 4.2.6.8 and 6.1.1.4'
O O 0.0106 0.0060 'International Tables Vol C Tables 4.2.6.8 and 6.1.1.4'
Cu Cu 0.3201 1.2651 'International Tables Vol C Tables 4.2.6.8 and 6.1.1.4'
F F 0.0171 0.0103 'International Tables Vol C Tables 4.2.6.8 and 6.1.1.4'

loop_
_geom_angle_atom_site_label_1
_geom_angle_atom_site_label_2
_geom_angle_atom_site_label_3
_geom_angle
_geom_angle_site_symmetry_1
_geom_angle_site_symmetry_3
O1 Cu1 O1 180.0 2_656 .
O1 Cu1 N1 89.7(2) 2_656 .
O1 Cu1 N1 90.3(2) . .
O1 Cu1 N1 90.3(2) 2_656 2_656
O1 Cu1 N1 89.7(2) . 2_656
N1 Cu1 N1 180.00(19) . 2_656
O1 Cu1 O3 94.22(19) 2_656 .
O1 Cu1 O3 85.78(19) . .
N1 Cu1 O3 83.4(2) . .
N1 Cu1 O3 96.6(2) 2_656 .
O2 Cu2 O2 180.0(3) . 2_556
O2 Cu2 N1 89.6(2) . 2_556
O2 Cu2 N1 90.4(2) 2_556 2_556
O2 Cu2 N1 90.4(2) . .
O2 Cu2 N1 89.6(2) 2_556 .
N1 Cu2 N1 180.0 2_556 .
O2 Cu2 O3 86.59(19) . .
O2 Cu2 O3 93.41(19) 2_556 .
N1 Cu2 O3 95.4(2) 2_556 .
N1 Cu2 O3 84.6(2) . .
C4 O1 Cu1 130.8(5) . .
C4 O2 Cu2 129.9(5) . .
C1 O3 Cu2 113.2(5) . .
C1 O3 Cu1 133.4(5) . .
Cu2 O3 Cu1 78.03(14) . .
C1 O3 H3 109.5 . .
Cu2 O3 H3 108.7 . .
Cu1 O3 H3 108.5 . .
N2 N1 Cu1 122.3(5) . .
N2 N1 Cu2 122.3(5) . .
Cu1 N1 Cu2 107.9(3) . .
N3 N2 N1 178.1(9) . .
O3 C1 C2 113.3(7) . .
O3 C1 H1A 108.9 . .
C2 C1 H1A 108.9 . .
O3 C1 H1AB 108.9 . .
C2 C1 H1AB 108.9 . .
H1A C1 H1AB 107.7 . .
C1 C2 C3 114.4(8) . .
C1 C2 H2A 108.7 . .
C3 C2 H2A 108.7 . .
C1 C2 H2AB 108.7 . .
C3 C2 H2AB 108.7 . .
H2A C2 H2AB 107.6 . .
C2 C3 H3A 109.5 . .
C2 C3 H3B 109.5 . .
H3A C3 H3B 109.5 . .
C2 C3 H3C 109.5 . .
H3A C3 H3C 109.5 . .
H3B C3 H3C 109.5 . .
O1 C4 O2 127.0(7) . .
O1 C4 C5 116.4(6) . .
O2 C4 C5 116.6(6) . .
C6 C5 C10 119.4(7) . .
C6 C5 C4 120.2(6) . .
C10 C5 C4 120.4(7) . .
C7 C6 C5 120.3(7) . .
C7 C6 H6 119.9 . .
C5 C6 H6 119.9 . .
C6 C7 C8 120.5(8) . .
C6 C7 H7 119.8 . .
C8 C7 H7 119.8 . .
C7 C8 C9 120.1(7) . .
C7 C8 C17 119.6(8) . .
C9 C8 C17 120.3(8) . .
C8 C9 C10 119.9(7) . .
C8 C9 H9 120.0 . .
C10 C9 H9 120.0 . .
C9 C10 C5 119.8(8) . .
C9 C10 H10 120.1 . .
C5 C10 H10 120.1 . .
F1 C17 F2 106.8(9) . .
F1 C17 F3 104.8(9) . .
F2 C17 F3 104.6(9) . .
F1 C17 C8 114.0(8) . .
F2 C17 C8 112.3(9) . .
F3 C17 C8 113.6(9) . .

loop_
_geom_bond_atom_site_label_1
_geom_bond_atom_site_label_2
_geom_bond_distance
_geom_bond_site_symmetry_2
Cu1 O1 1.952(5) 2_656
Cu1 O1 1.952(5) .
Cu1 N1 1.976(6) .
Cu1 N1 1.976(6) 2_656
Cu1 O3 2.570(5) .
Cu2 O2 1.955(5) .
Cu2 O2 1.955(5) 2_556
Cu2 N1 1.987(6) 2_556
Cu2 N1 1.987(6) .
Cu2 O3 2.520(5) .
F1 C17 1.302(11) .
F2 C17 1.303(11) .
F3 C17 1.331(11) .
O1 C4 1.249(8) .
O2 C4 1.260(8) .
O3 C1 1.433(9) .
O3 H3 0.8200 .
N1 N2 1.207(8) .
N2 N3 1.144(9) .
C1 C2 1.499(12) .
C1 H1A 0.9700 .
C1 H1AB 0.9700 .
C2 C3 1.500(13) .
C2 H2A 0.9700 .
C2 H2AB 0.9700 .
C3 H3A 0.9600 .
C3 H3B 0.9600 .
C3 H3C 0.9600 .
C4 C5 1.512(9) .
C5 C6 1.381(10) .
C5 C10 1.398(10) .
C6 C7 1.374(10) .
C6 H6 0.9300 .
C7 C8 1.376(11) .
C7 H7 0.9300 .
C8 C9 1.381(11) .
C8 C17 1.491(11) .
C9 C10 1.385(10) .
C9 H9 0.9300 .
C10 H10 0.9300 .

loop_
_geom_hbond_atom_site_label_D
_geom_hbond_atom_site_label_H
_geom_hbond_atom_site_label_A
_geom_hbond_distance_DH
_geom_hbond_distance_HA
_geom_hbond_distance_DA
_geom_hbond_angle_DHA
_geom_hbond_site_symmetry_A
_geom_hbond_publ_flag
O3 H3 N3 0.82 2.16 2.969(9) 167.7 1_565 yes

loop_
_geom_torsion_atom_site_label_1
_geom_torsion_atom_site_label_2
_geom_torsion_atom_site_label_3
_geom_torsion_atom_site_label_4
_geom_torsion
Cu2 O3 C1 C2 179.9(6)
Cu1 O3 C1 C2 84.4(9)
O3 C1 C2 C3 -68.6(11)
Cu1 O1 C4 O2 11.1(12)
Cu1 O1 C4 C5 -168.3(5)
Cu2 O2 C4 O1 -10.5(12)
Cu2 O2 C4 C5 168.8(4)
O1 C4 C5 C6 14.1(10)
O2 C4 C5 C6 -165.3(7)
O1 C4 C5 C10 -165.5(7)
O2 C4 C5 C10 15.1(10)
C10 C5 C6 C7 -2.4(12)
C4 C5 C6 C7 177.9(7)
C5 C6 C7 C8 2.6(13)
C6 C7 C8 C9 -1.6(13)
C6 C7 C8 C17 177.6(8)
C7 C8 C9 C10 0.4(13)
C17 C8 C9 C10 -178.7(8)
C8 C9 C10 C5 -0.3(13)
C6 C5 C10 C9 1.2(12)
C4 C5 C10 C9 -179.1(7)
C7 C8 C17 F1 36.7(13)
C9 C8 C17 F1 -144.2(9)
C7 C8 C17 F2 -84.9(11)
C9 C8 C17 F2 94.2(12)
C7 C8 C17 F3 156.6(9)
C9 C8 C17 F3 -24.2(13)
